data_7040160
loop_
_publ_author_name
'Iba\~nez, S'
'Poyatos, M.'
'Peris, E.'

_publ_section_title
;
 Mono and dimetallic pyrene-imidazolylidene complexes of iridium(iii) for
 the deuteration of organic substrates and the C-C coupling of alcohols.
;
_journal_issue 36
_journal_name_full 'Dalton transactions (Cambridge, England : 2003)'
_journal_page_first 14154
_journal_page_last 14159
_journal_paper_doi 10.1039/c6dt02942f
_journal_volume 45
_journal_year 2016
_chemical_formula_moiety 'C26 H32 Ir N2 O3, 3(C H Cl3)'
_chemical_formula_sum 'C29 H35 Cl9 Ir N2 O3'
_chemical_formula_weight 970.84
_space_group_crystal_system monoclinic
_space_group_IT_number 14
_space_group_name_Hall '-P 2yn'
_space_group_name_H-M_alt 'P 1 21/n 1'
_symmetry_space_group_name_Hall '-P 2yn'
_symmetry_space_group_name_H-M 'P 1 21/n 1'
_atom_sites_solution_hydrogens geom
_atom_sites_solution_primary iterative
_audit_creation_date 2016-07-19
_audit_creation_method
;
Olex2 1.2
(compiled 2016.02.19 svn.r3266 for OlexSys, GUI svn.r5155)
;
_audit_update_record
;
2016-07-22 deposited with the CCDC.
2016-08-05 downloaded from the CCDC.
;
_cell_angle_alpha 90
_cell_angle_beta 105.986(4)
_cell_angle_gamma 90
_cell_formula_units_Z 4
_cell_length_a 13.2410(5)
_cell_length_b 21.8290(9)
_cell_length_c 13.3907(5)
_cell_measurement_reflns_used 14129
_cell_measurement_temperature 200.0(4)
_cell_measurement_theta_max 28.8990
_cell_measurement_theta_min 4.2050
_cell_volume 3720.7(3)
_computing_cell_refinement 'CrysAlisPro 1.171.38.41r (Rigaku OD, 2015)'
_computing_data_collection 'CrysAlisPro 1.171.38.41r (Rigaku OD, 2015)'
_computing_data_reduction 'CrysAlisPro 1.171.38.41r (Rigaku OD, 2015)'
_computing_molecular_graphics 'Olex2 (Dolomanov et al., 2009)'
_computing_publication_material 'Olex2 (Dolomanov et al., 2009)'
_computing_structure_refinement 'ShelXL (Sheldrick, 2015)'
_computing_structure_solution
;
Superflip (Palatinus & Chapuis, 2007;Palatinus & van der Lee, 2008;
Palatinus et al., 2012)
;
_diffrn_ambient_environment N~2~
_diffrn_ambient_temperature 200.0(4)
_diffrn_detector 'CCD plate'
_diffrn_detector_area_resol_mean 10.4051
_diffrn_detector_type Atlas
_diffrn_measured_fraction_theta_full 0.999
_diffrn_measured_fraction_theta_max 0.998
_diffrn_measurement_details
;
List of Runs (angles in degrees, time in seconds):

  1  \w    -20.00  31.60   0.60   30.00    --  -10.50 -99.00  60.00   86
  2  \w    -86.00 -37.40   0.60   30.00    --  -10.50 153.00 -66.59   81
  3  \w    -20.00  31.60   0.60   30.00    --  -10.50 -99.00-120.00   86
  4  \w    -35.00  92.80   0.60   30.00    --   11.52  19.00  30.00  213
  5  \w    -44.00  68.80   0.60   30.00    --  -10.50  77.00-120.00  188
  6  \w    -15.00  14.40   0.60   30.00    --   11.52  37.00-120.00   49
;
_diffrn_measurement_device 'four-circle diffractometer'
_diffrn_measurement_method '\w scans'
_diffrn_orient_matrix_type 'CrysAlisPro convention (1999,Acta A55,543-557)'
_diffrn_orient_matrix_UB_11 0.0049047000
_diffrn_orient_matrix_UB_12 0.0318660000
_diffrn_orient_matrix_UB_13 0.0107375000
_diffrn_orient_matrix_UB_21 0.0401948000
_diffrn_orient_matrix_UB_22 0.0019434000
_diffrn_orient_matrix_UB_23 -0.0256078000
_diffrn_orient_matrix_UB_31 -0.0382612000
_diffrn_orient_matrix_UB_32 0.0061329000
_diffrn_orient_matrix_UB_33 -0.0475658000
_diffrn_radiation_monochromator mirror
_diffrn_radiation_probe x-ray
_diffrn_radiation_type MoK\a
_diffrn_radiation_wavelength 0.71073
_diffrn_reflns_av_R_equivalents 0.0441
_diffrn_reflns_av_unetI/netI 0.0294
_diffrn_reflns_Laue_measured_fraction_full 0.999
_diffrn_reflns_Laue_measured_fraction_max 0.998
_diffrn_reflns_limit_h_max 16
_diffrn_reflns_limit_h_min -16
_diffrn_reflns_limit_k_max 25
_diffrn_reflns_limit_k_min -27
_diffrn_reflns_limit_l_max 16
_diffrn_reflns_limit_l_min -16
_diffrn_reflns_number 38292
_diffrn_reflns_point_group_measured_fraction_full 0.999
_diffrn_reflns_point_group_measured_fraction_max 0.998
_diffrn_reflns_theta_full 25.242
_diffrn_reflns_theta_max 26.370
_diffrn_reflns_theta_min 3.153
_diffrn_source 'micro-focus sealed X-ray tube'
_diffrn_source_type 'SuperNova (Mo) X-ray Source'
_exptl_absorpt_coefficient_mu 4.267
_exptl_absorpt_correction_T_max 0.975
_exptl_absorpt_correction_T_min 0.908
_exptl_absorpt_correction_type gaussian
_exptl_absorpt_process_details
;
CrysAlisPro 1.171.38.41r (Rigaku Oxford Diffraction, 2015)
Numerical absorption correction based on gaussian integration over
            a multifaceted crystal model
Empirical absorption correction using spherical harmonics,
 implemented in SCALE3 ABSPACK scaling algorithm.
;
_exptl_crystal_colour 'clear yellowish yellow'
_exptl_crystal_colour_lustre clear
_exptl_crystal_colour_modifier yellowish
_exptl_crystal_colour_primary yellow
_exptl_crystal_density_diffrn 1.733
_exptl_crystal_description prism
_exptl_crystal_F_000 1908
_exptl_crystal_recrystallization_method 'Re-crystallisation from solvent: hexane and chloroform'
_exptl_crystal_size_max 0.38
_exptl_crystal_size_mid 0.181
_exptl_crystal_size_min 0.07
_refine_diff_density_max 1.423
_refine_diff_density_min -0.743
_refine_diff_density_rms 0.109
_refine_ls_extinction_method none
_refine_ls_goodness_of_fit_ref 1.043
_refine_ls_hydrogen_treatment constr
_refine_ls_matrix_type full
_refine_ls_number_parameters 407
_refine_ls_number_reflns 7581
_refine_ls_number_restraints 0
_refine_ls_restrained_S_all 1.043
_refine_ls_R_factor_all 0.0414
_refine_ls_R_factor_gt 0.0352
_refine_ls_shift/su_max 0.001
_refine_ls_shift/su_mean 0.000
_refine_ls_structure_factor_coef Fsqd
_refine_ls_weighting_details 'w=1/[\s^2^(Fo^2^)+(0.0380P)^2^+11.7980P] where P=(Fo^2^+2Fc^2^)/3'
_refine_ls_weighting_scheme calc
_refine_ls_wR_factor_gt 0.0857
_refine_ls_wR_factor_ref 0.0899
_reflns_Friedel_coverage 0.000
_reflns_number_gt 6689
_reflns_number_total 7581
_reflns_threshold_expression 'I > 2\s(I)'
_cod_data_source_file c6dt02942f2.cif
_cod_data_source_block str1859
_cod_depositor_comments 'Adding full bibliography for 7040159--7040161.cif.'
_cod_original_cell_volume 3720.8(3)
_cod_database_code 7040160
_chemical_oxdiff_formula C52H64N4O6Ir2
_shelx_space_group_comment
;
The symmetry employed for this shelxl refinement is uniquely defined
by the following loop, which should always be used as a source of
symmetry information in preference to the above space-group names.
They are only intended as comments.
;
_reflns_odcompleteness_completeness 99.71
_reflns_odcompleteness_iscentric 1
_reflns_odcompleteness_theta 26.32
_olex2_refinement_description
;
1. Fixed Uiso
 At 1.2 times of:
  All C(H) groups
 At 1.5 times of:
  All C(H,H,H) groups
2.a Ternary CH refined with riding coordinates:
 C32(H85), C31(H123), C30(H125)
2.b Aromatic/amide H refined with riding coordinates:
 C9(H77), C6(H90)
2.c Idealised Me refined as rotating group:
 C27(H8A,H8B,H8C), C24(H26A,H26B,H26C), C17(H59A,H59B,H59C), C3(H92A,H92B,
 H92C), C16(H97A,H97B,H97C), C2(H10A,H10B,H10C), C15(H12A,H12B,H12C), C23(H13A,
 H13B,H13C), C25(H13D,H13E,H13F), C26(H1A,H1B,H1C)
;
_shelx_shelxl_version_number 2014/7
_olex2_submission_special_instructions 'No special instructions were received'
_oxdiff_exptl_absorpt_empirical_details
;
Empirical correction (ABSPACK) includes:
- Absorption correction using spherical harmonics
- Frame scaling
;
_oxdiff_exptl_absorpt_empirical_full_max 1.293
_oxdiff_exptl_absorpt_empirical_full_min 0.822

loop_
_space_group_symop_operation_xyz
'x, y, z'
'-x+1/2, y+1/2, -z+1/2'
'-x, -y, -z'
'x-1/2, -y-1/2, z-1/2'

loop_
_atom_site_label
_atom_site_type_symbol
_atom_site_fract_x
_atom_site_fract_y
_atom_site_fract_z
_atom_site_U_iso_or_equiv
_atom_site_adp_type
_atom_site_occupancy
_atom_site_site_symmetry_order
_atom_site_calc_flag
_atom_site_refinement_flags_posn
Ir1 Ir 0.30297(2) 0.31066(2) 0.33922(2) 0.03013(7) Uani 1 1 d .
Cl2 Cl 0.3493(3) 0.18791(16) -0.0931(3) 0.1720(18) Uani 1 1 d .
Cl4 Cl 0.35970(16) 0.59713(9) 0.12029(13) 0.0782(5) Uani 1 1 d .
Cl3 Cl 0.47915(16) 0.28319(13) 0.0178(2) 0.1042(7) Uani 1 1 d .
Cl1 Cl 0.26705(18) 0.31150(13) -0.0928(2) 0.1082(8) Uani 1 1 d .
Cl5 Cl 0.4530(2) 0.56259(10) 0.32963(15) 0.0967(7) Uani 1 1 d .
Cl8 Cl -0.0365(2) 0.62970(15) 0.2770(3) 0.1368(12) Uani 1 1 d .
Cl7 Cl 0.1358(2) 0.57239(16) 0.2305(3) 0.1512(14) Uani 1 1 d .
Cl6 Cl 0.53561(17) 0.66493(11) 0.24685(17) 0.0899(6) Uani 1 1 d .
Cl9 Cl 0.0739(3) 0.53844(16) 0.4120(3) 0.1579(14) Uani 1 1 d .
C1 C 0.2097(3) 0.3670(2) 0.2323(3) 0.0316(9) Uani 1 1 d .
N2 N 0.1058(3) 0.37892(17) 0.2197(3) 0.0280(8) Uani 1 1 d .
O3 O 0.3372(2) 0.26764(16) 0.2110(2) 0.0387(7) Uani 1 1 d .
N1 N 0.2370(3) 0.40112(17) 0.1590(3) 0.0297(8) Uani 1 1 d .
C27 C 0.3456(7) 0.4461(3) 0.4439(6) 0.089(3) Uani 1 1 d .
H8A H 0.3861 0.4618 0.3982 0.134 Uiso 1 1 calc GR
H8B H 0.3692 0.4663 0.5118 0.134 Uiso 1 1 calc GR
H8C H 0.2708 0.4546 0.4131 0.134 Uiso 1 1 calc GR
O1 O 0.2330(3) 0.19206(17) 0.1267(3) 0.0518(10) Uani 1 1 d .
C20 C 0.4353(4) 0.2810(3) 0.4699(4) 0.0441(12) Uani 1 1 d .
C24 C 0.2952(6) 0.2228(4) 0.5380(5) 0.079(2) Uani 1 1 d .
H26A H 0.2199 0.2212 0.5027 0.118 Uiso 1 1 calc GR
H26B H 0.3056 0.2257 0.6132 0.118 Uiso 1 1 calc GR
H26C H 0.3293 0.1857 0.5220 0.118 Uiso 1 1 calc GR
C8 C 0.1405(3) 0.47498(19) 0.0136(3) 0.0250(8) Uani 1 1 d .
C29 C 0.2572(4) 0.2308(2) 0.1959(4) 0.0389(11) Uani 1 1 d .
C4 C 0.0687(3) 0.42126(19) 0.1401(3) 0.0253(8) Uani 1 1 d .
C19 C 0.3430(4) 0.2783(3) 0.5010(4) 0.0466(13) Uani 1 1 d .
C5 C 0.1506(3) 0.43430(19) 0.1001(3) 0.0249(8) Uani 1 1 d .
C17 C 0.2441(5) 0.5164(4) -0.2918(5) 0.0696(19) Uani 1 1 d .
H59A H 0.2271 0.4726 -0.2987 0.104 Uiso 1 1 calc GR
H59B H 0.2949 0.5261 -0.3305 0.104 Uiso 1 1 calc GR
H59C H 0.1799 0.5404 -0.3196 0.104 Uiso 1 1 calc GR
C12 C 0.0424(3) 0.50590(18) -0.0225(3) 0.0226(8) Uani 1 1 d .
C7 C 0.0312(3) 0.54844(19) -0.1057(3) 0.0250(8) Uani 1 1 d .
C13 C 0.2066(3) 0.5237(2) -0.1198(3) 0.0282(9) Uani 1 1 d .
C14 C 0.2909(3) 0.5321(2) -0.1777(4) 0.0365(11) Uani 1 1 d .
C9 C 0.2193(3) 0.4841(2) -0.0369(3) 0.0286(9) Uani 1 1 d .
H77 H 0.2836 0.4623 -0.0132 0.034 Uiso 1 1 calc R
C18 C 0.2965(4) 0.3376(3) 0.4921(4) 0.0492(13) Uani 1 1 d .
C32 C 0.4221(5) 0.6242(3) 0.2448(5) 0.0551(14) Uani 1 1 d .
H85 H 0.3727 0.6519 0.2679 0.066 Uiso 1 1 calc R
C6 C 0.1133(3) 0.5562(2) -0.1520(3) 0.0284(9) Uani 1 1 d .
H90 H 0.1048 0.5848 -0.2073 0.034 Uiso 1 1 calc R
C3 C 0.0446(4) 0.3466(2) 0.2784(4) 0.0384(11) Uani 1 1 d .
H92A H 0.0854 0.3119 0.3152 0.058 Uiso 1 1 calc GR
H92B H -0.0208 0.3316 0.2308 0.058 Uiso 1 1 calc GR
H92C H 0.0281 0.3746 0.3289 0.058 Uiso 1 1 calc GR
C16 C 0.3261(5) 0.5994(3) -0.1702(5) 0.0688(19) Uani 1 1 d .
H97A H 0.3794 0.6049 -0.2077 0.103 Uiso 1 1 calc GR
H97B H 0.3558 0.6105 -0.0971 0.103 Uiso 1 1 calc GR
H97C H 0.2655 0.6256 -0.2011 0.103 Uiso 1 1 calc GR
C21 C 0.4476(4) 0.3436(3) 0.4405(4) 0.0467(13) Uani 1 1 d .
C2 C 0.3460(3) 0.4058(2) 0.1532(4) 0.0398(11) Uani 1 1 d .
H10A H 0.3924 0.3833 0.2112 0.060 Uiso 1 1 calc GR
H10B H 0.3671 0.4490 0.1572 0.060 Uiso 1 1 calc GR
H10C H 0.3512 0.3884 0.0874 0.060 Uiso 1 1 calc GR
O2 O 0.2027(2) 0.24029(15) 0.2643(2) 0.0382(7) Uani 1 1 d .
C22 C 0.3622(5) 0.3777(3) 0.4574(4) 0.0486(13) Uani 1 1 d .
C15 C 0.3864(5) 0.4936(4) -0.1321(6) 0.086(3) Uani 1 1 d .
H12A H 0.3681 0.4502 -0.1434 0.129 Uiso 1 1 calc GR
H12B H 0.4122 0.5017 -0.0574 0.129 Uiso 1 1 calc GR
H12C H 0.4412 0.5039 -0.1657 0.129 Uiso 1 1 calc GR
C31 C 0.0864(5) 0.5981(4) 0.3293(6) 0.0735(19) Uani 1 1 d .
H123 H 0.1344 0.6301 0.3702 0.088 Uiso 1 1 calc R
C30 C 0.3515(6) 0.2549(3) -0.0238(6) 0.0720(19) Uani 1 1 d .
H125 H 0.3285 0.2448 0.0394 0.086 Uiso 1 1 calc R
C23 C 0.2042(5) 0.3561(5) 0.5323(5) 0.089(3) Uani 1 1 d .
H13A H 0.1683 0.3913 0.4927 0.133 Uiso 1 1 calc GR
H13B H 0.2297 0.3671 0.6060 0.133 Uiso 1 1 calc GR
H13C H 0.1549 0.3217 0.5243 0.133 Uiso 1 1 calc GR
C25 C 0.5080(5) 0.2287(4) 0.4690(6) 0.082(2) Uani 1 1 d .
H13D H 0.4692 0.1901 0.4631 0.123 Uiso 1 1 calc GR
H13E H 0.5652 0.2289 0.5336 0.123 Uiso 1 1 calc GR
H13F H 0.5373 0.2330 0.4096 0.123 Uiso 1 1 calc GR
C26 C 0.5416(5) 0.3671(4) 0.4103(5) 0.083(3) Uani 1 1 d .
H1A H 0.5582 0.3390 0.3599 0.125 Uiso 1 1 calc GR
H1B H 0.6017 0.3697 0.4722 0.125 Uiso 1 1 calc GR
H1C H 0.5261 0.4078 0.3791 0.125 Uiso 1 1 calc GR

loop_
_atom_site_aniso_label
_atom_site_aniso_U_11
_atom_site_aniso_U_22
_atom_site_aniso_U_33
_atom_site_aniso_U_23
_atom_site_aniso_U_13
_atom_site_aniso_U_12
Ir1 0.02552(10) 0.03406(11) 0.02953(10) 0.00779(7) 0.00544(7) 0.00456(7)
Cl2 0.203(4) 0.153(3) 0.214(4) -0.114(3) 0.148(3) -0.063(2)
Cl4 0.0867(12) 0.0803(12) 0.0534(9) -0.0103(8) -0.0043(8) 0.0142(10)
Cl3 0.0625(11) 0.135(2) 0.1177(18) 0.0044(15) 0.0287(12) 0.0052(12)
Cl1 0.0682(12) 0.148(2) 0.1010(17) 0.0358(15) 0.0111(11) -0.0052(13)
Cl5 0.149(2) 0.0779(13) 0.0566(10) 0.0132(9) 0.0173(11) 0.0020(13)
Cl8 0.0842(15) 0.154(3) 0.178(3) 0.077(2) 0.0460(17) 0.0252(16)
Cl7 0.121(2) 0.177(3) 0.175(3) -0.125(3) 0.074(2) -0.058(2)
Cl6 0.0822(13) 0.0958(15) 0.0939(14) -0.0105(12) 0.0280(11) -0.0194(11)
Cl9 0.139(3) 0.132(3) 0.175(3) 0.073(2) -0.002(2) -0.013(2)
C1 0.026(2) 0.035(2) 0.033(2) 0.0064(19) 0.0061(17) 0.0020(18)
N2 0.0228(16) 0.032(2) 0.0299(18) 0.0084(15) 0.0091(14) 0.0028(14)
O3 0.0333(17) 0.047(2) 0.0350(17) 0.0035(15) 0.0083(14) 0.0092(15)
N1 0.0221(16) 0.034(2) 0.0330(19) 0.0074(15) 0.0078(14) 0.0033(15)
C27 0.127(7) 0.046(4) 0.076(5) -0.001(3) -0.004(5) 0.005(4)
O1 0.056(2) 0.053(2) 0.042(2) -0.0033(17) 0.0068(18) 0.0098(18)
C20 0.040(3) 0.051(3) 0.033(2) -0.002(2) -0.003(2) 0.011(2)
C24 0.088(5) 0.085(5) 0.054(4) 0.024(4) 0.004(3) -0.031(4)
C8 0.0222(19) 0.029(2) 0.0242(19) 0.0004(16) 0.0062(15) -0.0005(16)
C29 0.036(2) 0.042(3) 0.035(2) 0.002(2) 0.003(2) 0.010(2)
C4 0.0250(19) 0.026(2) 0.0246(19) 0.0040(16) 0.0062(16) 0.0034(16)
C19 0.050(3) 0.054(3) 0.030(2) 0.008(2) 0.001(2) -0.009(3)
C5 0.0187(18) 0.027(2) 0.028(2) 0.0021(16) 0.0051(15) 0.0019(16)
C17 0.056(4) 0.114(6) 0.049(3) -0.019(4) 0.033(3) -0.008(4)
C12 0.0211(18) 0.023(2) 0.0237(19) -0.0003(15) 0.0065(15) 0.0003(15)
C7 0.0208(18) 0.027(2) 0.027(2) -0.0004(16) 0.0068(16) -0.0005(16)
C13 0.0228(19) 0.033(2) 0.031(2) 0.0036(18) 0.0108(17) 0.0008(17)
C14 0.029(2) 0.051(3) 0.035(2) 0.009(2) 0.0170(19) 0.006(2)
C9 0.0221(19) 0.036(2) 0.028(2) 0.0043(18) 0.0078(16) 0.0060(17)
C18 0.044(3) 0.073(4) 0.029(2) -0.006(2) 0.008(2) 0.004(3)
C32 0.062(4) 0.050(3) 0.055(3) -0.003(3) 0.019(3) 0.008(3)
C6 0.027(2) 0.031(2) 0.028(2) 0.0075(17) 0.0097(17) 0.0015(17)
C3 0.031(2) 0.045(3) 0.042(3) 0.021(2) 0.014(2) 0.006(2)
C16 0.072(4) 0.073(5) 0.080(5) -0.007(3) 0.052(4) -0.026(3)
C21 0.040(3) 0.064(4) 0.032(3) 0.004(2) 0.003(2) -0.011(2)
C2 0.022(2) 0.048(3) 0.049(3) 0.019(2) 0.0094(19) 0.0053(19)
O2 0.0358(17) 0.0400(19) 0.0376(17) 0.0053(14) 0.0081(14) -0.0011(14)
C22 0.055(3) 0.046(3) 0.037(3) -0.001(2) 0.000(2) 0.004(3)
C15 0.051(4) 0.129(7) 0.100(5) 0.063(5) 0.056(4) 0.044(4)
C31 0.061(4) 0.076(5) 0.082(5) -0.011(4) 0.017(4) -0.014(4)
C30 0.078(5) 0.073(5) 0.080(5) -0.008(4) 0.047(4) -0.007(4)
C23 0.058(4) 0.154(8) 0.056(4) -0.022(5) 0.018(3) 0.017(5)
C25 0.061(4) 0.089(5) 0.073(4) -0.016(4) -0.019(3) 0.041(4)
C26 0.046(3) 0.152(8) 0.046(3) 0.013(4) 0.004(3) -0.034(4)

loop_
_atom_type_symbol
_atom_type_description
_atom_type_scat_dispersion_real
_atom_type_scat_dispersion_imag
_atom_type_scat_source
C C 0.0033 0.0016 'International Tables Vol C Tables 4.2.6.8 and 6.1.1.4'
H H 0.0000 0.0000 'International Tables Vol C Tables 4.2.6.8 and 6.1.1.4'
Cl Cl 0.1484 0.1585 'International Tables Vol C Tables 4.2.6.8 and 6.1.1.4'
Ir Ir -1.4442 7.9887 'International Tables Vol C Tables 4.2.6.8 and 6.1.1.4'
N N 0.0061 0.0033 'International Tables Vol C Tables 4.2.6.8 and 6.1.1.4'
O O 0.0106 0.0060 'International Tables Vol C Tables 4.2.6.8 and 6.1.1.4'

loop_
_exptl_crystal_face_index_h
_exptl_crystal_face_index_k
_exptl_crystal_face_index_l
_exptl_crystal_face_perp_dist
-18 -5 4 0.0705
-3 8 -16 0.1274
2 -31 0 0.0189
15 7 -14 0.0469
15 -3 7 0.1195
-16 -6 12 0.1244
-19 -2 4 0.0751
-16 -6 13 0.1343
0 31 -1 0.0410
-1 -31 -1 0.0117
5 -25 8 0.0938

loop_
_geom_angle_atom_site_label_1
_geom_angle_atom_site_label_2
_geom_angle_atom_site_label_3
_geom_angle
_geom_angle_site_symmetry_3
C1 Ir1 O3 85.48(16) .
C1 Ir1 C20 159.2(2) .
C1 Ir1 C29 84.89(17) .
C1 Ir1 C19 145.5(2) .
C1 Ir1 C18 109.2(2) .
C1 Ir1 C21 120.5(2) .
C1 Ir1 O2 85.65(16) .
C1 Ir1 C22 97.8(2) .
O3 Ir1 C20 102.29(16) .
O3 Ir1 C29 30.76(14) .
O3 Ir1 C19 127.61(18) .
O3 Ir1 C18 165.28(18) .
O3 Ir1 C21 108.02(18) .
O3 Ir1 C22 142.02(19) .
C20 Ir1 C29 111.69(17) .
C19 Ir1 C20 37.0(2) .
C19 Ir1 C29 117.79(18) .
C18 Ir1 C20 63.7(2) .
C18 Ir1 C29 147.3(2) .
C18 Ir1 C19 38.1(2) .
C21 Ir1 C20 38.8(2) .
C21 Ir1 C29 133.97(19) .
C21 Ir1 C19 63.47(19) .
C21 Ir1 C18 64.5(2) .
O2 Ir1 O3 62.25(13) .
O2 Ir1 C20 115.11(17) .
O2 Ir1 C29 31.49(14) .
O2 Ir1 C19 100.68(17) .
O2 Ir1 C18 117.98(19) .
O2 Ir1 C21 152.42(19) .
O2 Ir1 C22 155.51(19) .
C22 Ir1 C20 64.2(2) .
C22 Ir1 C29 172.4(2) .
C22 Ir1 C19 63.3(2) .
C22 Ir1 C18 38.1(2) .
C22 Ir1 C21 38.8(2) .
N2 C1 Ir1 126.9(3) .
N1 C1 Ir1 127.6(3) .
N1 C1 N2 105.4(3) .
C1 N2 C4 110.6(3) .
C1 N2 C3 122.2(4) .
C4 N2 C3 127.0(3) .
C29 O3 Ir1 93.1(3) .
C1 N1 C5 110.6(3) .
C1 N1 C2 122.5(4) .
C5 N1 C2 126.6(4) .
C19 C20 Ir1 71.3(3) .
C19 C20 C21 107.1(5) .
C19 C20 C25 126.1(6) .
C21 C20 Ir1 68.3(3) .
C21 C20 C25 126.8(6) .
C25 C20 Ir1 126.2(4) .
C12 C8 C5 116.1(3) .
C9 C8 C5 124.0(4) .
C9 C8 C12 119.8(4) .
O3 C29 Ir1 56.2(2) .
O3 C29 O2 111.7(4) .
O1 C29 Ir1 178.7(4) .
O1 C29 O3 125.0(5) .
O1 C29 O2 123.3(5) .
O2 C29 Ir1 55.5(2) .
N2 C4 C7 130.5(4) 3_565
C5 C4 N2 106.7(3) .
C5 C4 C7 122.6(4) 3_565
C20 C19 Ir1 71.7(3) .
C20 C19 C24 127.6(6) .
C20 C19 C18 109.4(5) .
C24 C19 Ir1 124.8(4) .
C18 C19 Ir1 69.2(3) .
C18 C19 C24 123.1(6) .
N1 C5 C8 130.9(4) .
C4 C5 N1 106.6(3) .
C4 C5 C8 122.5(4) .
C8 C12 C12 121.1(4) 3_565
C8 C12 C7 117.6(3) .
C7 C12 C12 121.3(4) 3_565
C12 C7 C4 116.0(3) 3_565
C6 C7 C4 124.1(4) 3_565
C6 C7 C12 119.8(4) .
C9 C13 C14 122.4(4) .
C9 C13 C6 118.1(4) .
C6 C13 C14 119.4(4) .
C17 C14 C13 109.2(4) .
C17 C14 C16 108.2(5) .
C13 C14 C16 109.3(4) .
C15 C14 C17 110.4(5) .
C15 C14 C13 112.1(4) .
C15 C14 C16 107.6(5) .
C13 C9 C8 122.3(4) .
C19 C18 Ir1 72.7(3) .
C19 C18 C23 125.7(6) .
C22 C18 Ir1 70.4(3) .
C22 C18 C19 107.6(5) .
C22 C18 C23 125.8(6) .
C23 C18 Ir1 131.0(4) .
Cl5 C32 Cl4 109.1(3) .
Cl5 C32 Cl6 109.8(3) .
Cl6 C32 Cl4 111.5(3) .
C13 C6 C7 122.2(4) .
C20 C21 Ir1 73.0(3) .
C20 C21 C26 124.1(6) .
C22 C21 Ir1 70.5(3) .
C22 C21 C20 107.4(5) .
C22 C21 C26 128.2(6) .
C26 C21 Ir1 127.3(4) .
C29 O2 Ir1 93.0(3) .
C27 C22 Ir1 125.1(4) .
C18 C22 Ir1 71.5(3) .
C18 C22 C27 125.0(6) .
C18 C22 C21 108.6(5) .
C21 C22 Ir1 70.7(3) .
C21 C22 C27 126.4(6) .
Cl8 C31 Cl9 108.1(4) .
Cl7 C31 Cl8 109.5(4) .
Cl7 C31 Cl9 111.5(5) .
Cl2 C30 Cl3 110.1(4) .
Cl2 C30 Cl1 113.6(5) .
Cl3 C30 Cl1 110.0(4) .

loop_
_geom_bond_atom_site_label_1
_geom_bond_atom_site_label_2
_geom_bond_distance
_geom_bond_site_symmetry_2
Ir1 C1 2.028(4) .
Ir1 O3 2.113(3) .
Ir1 C20 2.205(5) .
Ir1 C29 2.540(5) .
Ir1 C19 2.200(5) .
Ir1 C18 2.154(5) .
Ir1 C21 2.143(5) .
Ir1 O2 2.096(3) .
Ir1 C22 2.140(5) .
Cl2 C30 1.728(7) .
Cl4 C32 1.747(6) .
Cl3 C30 1.740(7) .
Cl1 C30 1.749(8) .
Cl5 C32 1.735(6) .
Cl8 C31 1.728(8) .
Cl7 C31 1.723(8) .
Cl6 C32 1.741(7) .
Cl9 C31 1.747(8) .
C1 N2 1.364(5) .
C1 N1 1.358(6) .
N2 C4 1.394(5) .
N2 C3 1.458(5) .
O3 C29 1.301(6) .
N1 C5 1.400(5) .
N1 C2 1.470(5) .
C27 C22 1.512(8) .
O1 C29 1.230(6) .
C20 C19 1.397(8) .
C20 C21 1.444(8) .
C20 C25 1.494(8) .
C24 C19 1.511(8) .
C8 C5 1.436(6) .
C8 C12 1.425(5) .
C8 C9 1.406(6) .
C29 O2 1.328(6) .
C4 C5 1.365(6) .
C4 C7 1.437(5) 3_565
C19 C18 1.423(8) .
C17 C14 1.521(7) .
C12 C12 1.438(7) 3_565
C12 C7 1.426(6) .
C7 C4 1.437(5) 3_565
C7 C6 1.403(6) .
C13 C14 1.535(6) .
C13 C9 1.379(6) .
C13 C6 1.387(6) .
C14 C16 1.536(8) .
C14 C15 1.499(7) .
C18 C22 1.401(8) .
C18 C23 1.520(8) .
C21 C22 1.423(8) .
C21 C26 1.501(8) .

loop_
_exptl_oxdiff_crystal_face_indexfrac_h
_exptl_oxdiff_crystal_face_indexfrac_k
_exptl_oxdiff_crystal_face_indexfrac_l
_exptl_oxdiff_crystal_face_x
_exptl_oxdiff_crystal_face_y
_exptl_oxdiff_crystal_face_z
-18.0057 -5.0118 3.9947 -0.2051 -0.8358 0.4682
-2.9969 8.0036 -15.9902 0.0686 0.3046 0.9243
1.9982 -31.0198 -0.0008 -0.9787 0.0201 -0.2667
15.0071 7.0115 -13.9889 0.1468 0.9751 0.1342
15.0022 -2.9947 6.9977 0.0533 0.4180 -0.9252
-16.0069 -6.0114 11.9900 -0.1413 -0.9621 0.0053
-19.0058 -2.0103 3.9947 -0.1144 -0.8701 0.5248
-16.0071 -6.0114 12.9894 -0.1306 -0.9877 -0.0423
0.0025 31.0207 -0.9983 0.9778 0.0860 0.2376
-1.0024 -31.0212 -1.0006 -1.0042 -0.0750 -0.1043
4.9978 -25.0142 7.9949 -0.6867 -0.0525 -0.7249
